data_7028120
loop_
_publ_author_name
'Blake, Alexander J.'
'Li, Wan-Sheung'
'Lippolis, Vito'
'Taylor, Anne'
'Schr\"oder, Martin'

_publ_section_title
;
 Mercury(II), silver(I) and gold(I) thioether crown chemistry: synthesis,
 electrochemistry and structures of [(HgBr2)2([24]aneS8)],
 [{Ag2([24]aneS8)(CF3SO3)2(MeCN)2}\\infty ], [Ag2([28]aneS8)][NO3]2 and
 [Au2([28]aneS8)][PF6]2
 ([24]aneS8&#x2005;=&#x2005;1,4,7,10,13,16,19,22-octathiacyclotetracosane;
 [28]aneS8&#x2005;=&#x2005;1,4,8,11,15,18,22,25-octathiacyclooctacosane)
;
_journal_issue 17
_journal_name_full 'Journal of the Chemical Society, Dalton Transactions'
_journal_page_first 2931
_journal_paper_doi 10.1039/a803358g
_journal_year 1998
_chemical_formula_sum 'C16 H32 Br4 Hg2 S8'
_chemical_formula_weight 1201.72
_chemical_name_systematic
; 
 ? 
;
_space_group_IT_number 14
_symmetry_cell_setting monoclinic
_symmetry_space_group_name_Hall '-P 2yn'
_symmetry_space_group_name_H-M 'P 1 21/n 1'
_atom_sites_solution_hydrogens geom
_atom_sites_solution_primary direct
_atom_sites_solution_secondary difmap
_audit_creation_method SHELXL-97
_cell_angle_alpha 90.00
_cell_angle_beta 100.461(14)
_cell_angle_gamma 90.00
_cell_formula_units_Z 2
_cell_length_a 8.5311(11)
_cell_length_b 8.100(4)
_cell_length_c 22.425(3)
_cell_measurement_reflns_used 29
_cell_measurement_temperature 150.0(2)
_cell_measurement_theta_max 16
_cell_measurement_theta_min 15
_cell_volume 1523.9(8)
_computing_cell_refinement 'STADI-4 (Stoe, 1996a)'
_computing_data_collection 'STADI-4 (Stoe, 1996a)'
_computing_data_reduction 'X-RED (Stoe, 1996a)'
_computing_molecular_graphics 'SHELXTL/PC (Sheldrick, 1994)'
_computing_publication_material 'SHELXL-97 (Sheldrick, 1997)'
_computing_structure_refinement 'SHELXL-97 (Sheldrick, 1997)'
_computing_structure_solution 'SHELXS-97 (Sheldrick, 1990)'
_diffrn_ambient_temperature 150.0(2)
_diffrn_measurement_device 'Stoe Stadi-4 four-circle'
_diffrn_measurement_method omega/theta
_diffrn_radiation_monochromator graphite
_diffrn_radiation_source 'fine-focus sealed tube'
_diffrn_radiation_type MoK\a
_diffrn_radiation_wavelength 0.71073
_diffrn_reflns_av_R_equivalents 0.0880
_diffrn_reflns_av_sigmaI/netI 0.0385
_diffrn_reflns_limit_h_max 10
_diffrn_reflns_limit_h_min -10
_diffrn_reflns_limit_k_max 9
_diffrn_reflns_limit_k_min 0
_diffrn_reflns_limit_l_max 26
_diffrn_reflns_limit_l_min -19
_diffrn_reflns_number 2877
_diffrn_reflns_theta_max 25.02
_diffrn_reflns_theta_min 2.68
_diffrn_standards_decay_% 'variation 5.4'
_diffrn_standards_interval_time 60
_diffrn_standards_number 3
_exptl_absorpt_coefficient_mu 15.862
_exptl_absorpt_correction_T_max 0.059
_exptl_absorpt_correction_T_min 0.016
_exptl_absorpt_correction_type 'psi scans'
_exptl_crystal_colour yellow
_exptl_crystal_density_diffrn 2.619
_exptl_crystal_density_meas ?
_exptl_crystal_density_method 'not measured'
_exptl_crystal_description sphenoid
_exptl_crystal_F_000 1112
_exptl_crystal_size_max 0.40
_exptl_crystal_size_mid 0.35
_exptl_crystal_size_min 0.25
_refine_diff_density_max 2.11
_refine_diff_density_min -1.96
_refine_diff_density_rms 0.37
_refine_ls_extinction_method none
_refine_ls_goodness_of_fit_ref 1.154
_refine_ls_hydrogen_treatment mixed
_refine_ls_matrix_type full
_refine_ls_number_parameters 136
_refine_ls_number_reflns 2681
_refine_ls_number_restraints 0
_refine_ls_restrained_S_all 1.154
_refine_ls_R_factor_all 0.0811
_refine_ls_R_factor_gt 0.0626
_refine_ls_shift/su_max 0.001
_refine_ls_shift/su_mean 0.000
_refine_ls_structure_factor_coef Fsqd
_refine_ls_weighting_details 'w=1/[\s^2^(Fo^2^)+(0.0806P)^2^+50.06P] where P=(Fo^2^+2Fc^2^)/3'
_refine_ls_weighting_scheme calc
_refine_ls_wR_factor_gt 0.1542
_refine_ls_wR_factor_ref 0.1766
_reflns_number_gt 2190
_reflns_number_total 2681
_reflns_threshold_expression >2sigma(I)
_cod_data_source_file G803358sup1.cif
_cod_data_source_block HGS4S8
_cod_depositor_comments
;
The following automatic conversions were performed:

'_geom_bond_publ_flag' value 'Yes' changed to 'yes' according to
/home/saulius/struct/CIF-dictionaries/cif_core.dic dictionary named
'cif_core.dic' version 2.4.2 from 2011-04-26 (4
times).

'_geom_angle_publ_flag' value 'Yes' changed to 'yes'
according to /home/saulius/struct/CIF-dictionaries/cif_core.dic
dictionary named 'cif_core.dic' version 2.4.2 from 2011-04-26 (6
times).

'_geom_torsion_publ_flag' value 'Yes' changed to 'yes'
according to /home/saulius/struct/CIF-dictionaries/cif_core.dic
dictionary named 'cif_core.dic' version 2.4.2 from 2011-04-26 (12
times).

Automatic conversion script
Id: cif_fix_values 1891 2012-01-12 08:04:46Z andrius 

The following automatic conversions were performed:

'_exptl_crystal_density_meas' value 'not measured' was changed to '?'
- the value is perceived as not measured.

Automatic conversion script
Id: cif_fix_values 3008 2015-01-20 13:52:24Z robertas 

The following automatic conversions were performed:

'_refine_ls_weighting_scheme' value 'calc
w=1/[\s^2^(Fo^2^)+(0.0806P)^2^+50.06P] where P=(Fo^2^+2Fc^2^)/3' was
changed to 'calc'. New tag '_refine_ls_weighting_details' was
created. The value of the new tag was set to
'w=1/[\s^2^(Fo^2^)+(0.0806P)^2^+50.06P] where P=(Fo^2^+2Fc^2^)/3'.

Automatic conversion script
Id: cif_fix_values 3143 2015-03-26 13:38:13Z robertas 
;
_cod_original_sg_symbol_H-M 'P 21/n '
_cod_database_code 7028120

loop_
_symmetry_equiv_pos_as_xyz
'x, y, z'
'-x+1/2, y+1/2, -z+1/2'
'-x, -y, -z'
'x-1/2, -y-1/2, z-1/2'

loop_
_atom_site_label
_atom_site_type_symbol
_atom_site_fract_x
_atom_site_fract_y
_atom_site_fract_z
_atom_site_U_iso_or_equiv
_atom_site_adp_type
_atom_site_occupancy
_atom_site_calc_flag
_atom_site_refinement_flags
Hg1 Hg 0.94732(8) 0.01826(9) 0.11668(3) 0.0320(3) Uani 1 d .
Br1 Br 0.8255(2) 0.1812(2) 0.02460(7) 0.0316(4) Uani 1 d .
Br2 Br 0.8785(2) 0.0847(3) 0.22182(8) 0.0402(5) Uani 1 d .
S1 S 1.3142(5) 0.4004(5) 0.08287(19) 0.0302(9) Uani 1 d .
C2 C 1.472(2) 0.269(2) 0.1169(7) 0.031(4) Uani 1 d .
H2A H 1.5528 0.2646 0.0903 0.037 Uiso 1 calc R
H2B H 1.5237 0.3182 0.1559 0.037 Uiso 1 calc R
C3 C 1.423(2) 0.093(2) 0.1288(8) 0.032(4) Uani 1 d .
H3A H 1.5166 0.0328 0.1512 0.038 Uiso 1 calc R
H3B H 1.3872 0.0363 0.0897 0.038 Uiso 1 calc R
S4 S 1.2649(5) 0.0930(5) 0.17243(18) 0.0254(9) Uani 1 d .
C5 C 1.291(2) -0.113(2) 0.2061(8) 0.037(4) Uani 1 d .
H5A H 1.3999 -0.1211 0.2305 0.044 Uiso 1 calc R
H5B H 1.2147 -0.1267 0.2342 0.044 Uiso 1 calc R
C6 C 1.2679(19) -0.250(2) 0.1619(7) 0.026(3) Uani 1 d .
H6A H 1.2951 -0.3548 0.1844 0.031 Uiso 1 calc R
H6B H 1.3450 -0.2363 0.1342 0.031 Uiso 1 calc R
S7 S 1.0700(5) -0.2729(5) 0.11599(17) 0.0246(8) Uani 1 d .
C8 C 0.968(2) -0.374(2) 0.1703(9) 0.036(4) Uani 1 d .
H8A H 1.0283 -0.4739 0.1868 0.044 Uiso 1 calc R
H8B H 0.9612 -0.2988 0.2044 0.044 Uiso 1 calc R
C9 C 0.800(2) -0.424(3) 0.1381(9) 0.039(4) Uani 1 d .
H9A H 0.7447 -0.4823 0.1672 0.046 Uiso 1 calc R
H9B H 0.8082 -0.5012 0.1047 0.046 Uiso 1 calc R
S10 S 0.6811(5) -0.2476(6) 0.1077(2) 0.0329(10) Uani 1 d .
C11 C 0.619(2) -0.311(3) 0.0289(8) 0.042(5) Uani 1 d .
H11A H 0.5739 -0.4237 0.0282 0.050 Uiso 1 calc R
H11B H 0.5329 -0.2363 0.0094 0.050 Uiso 1 calc R
C12 C 0.7498(19) -0.311(2) -0.0086(8) 0.031(4) Uani 1 d .
H12A H 0.8423 -0.3735 0.0131 0.038 Uiso 1 calc R
H12B H 0.7849 -0.1957 -0.0133 0.038 Uiso 1 calc R

loop_
_atom_site_aniso_label
_atom_site_aniso_U_11
_atom_site_aniso_U_22
_atom_site_aniso_U_33
_atom_site_aniso_U_23
_atom_site_aniso_U_13
_atom_site_aniso_U_12
Hg1 0.0349(4) 0.0359(4) 0.0249(4) 0.0027(3) 0.0048(3) 0.0105(3)
Br1 0.0297(9) 0.0393(10) 0.0260(8) 0.0062(7) 0.0053(7) 0.0069(7)
Br2 0.0350(10) 0.0588(13) 0.0287(9) -0.0127(8) 0.0105(7) -0.0073(8)
S1 0.039(2) 0.024(2) 0.029(2) -0.0062(17) 0.0105(18) -0.0001(18)
C2 0.032(9) 0.037(10) 0.025(8) -0.002(7) 0.010(7) -0.011(8)
C3 0.028(8) 0.036(10) 0.030(9) 0.001(8) -0.002(7) -0.004(7)
S4 0.028(2) 0.024(2) 0.026(2) -0.0055(16) 0.0088(16) -0.0006(16)
C5 0.036(10) 0.036(10) 0.030(9) -0.007(8) -0.015(8) 0.006(8)
C6 0.027(8) 0.023(9) 0.025(8) 0.007(7) -0.004(6) 0.005(7)
S7 0.0234(19) 0.029(2) 0.0199(18) 0.0014(16) 0.0012(15) -0.0010(16)
C8 0.032(9) 0.034(10) 0.044(11) 0.007(8) 0.009(8) -0.001(8)
C9 0.037(10) 0.037(11) 0.044(11) 0.003(9) 0.014(8) -0.005(8)
S10 0.026(2) 0.043(3) 0.031(2) -0.0071(19) 0.0079(17) -0.0060(19)
C11 0.025(9) 0.070(15) 0.030(9) -0.010(10) 0.002(7) -0.008(9)
C12 0.026(8) 0.017(8) 0.051(11) -0.012(8) 0.006(8) 0.004(7)

loop_
_atom_type_symbol
_atom_type_description
_atom_type_scat_dispersion_real
_atom_type_scat_dispersion_imag
_atom_type_scat_source
C C 0.0033 0.0016 'International Tables Vol C Tables 4.2.6.8 and 6.1.1.4'
H H 0.0000 0.0000 'International Tables Vol C Tables 4.2.6.8 and 6.1.1.4'
S S 0.1246 0.1234 'International Tables Vol C Tables 4.2.6.8 and 6.1.1.4'
Br Br -0.2901 2.4595 'International Tables Vol C Tables 4.2.6.8 and 6.1.1.4'
Hg Hg -2.3894 9.2266 'International Tables Vol C Tables 4.2.6.8 and 6.1.1.4'

loop_
_geom_angle_atom_site_label_1
_geom_angle_atom_site_label_2
_geom_angle_atom_site_label_3
_geom_angle
_geom_angle_site_symmetry_3
_geom_angle_publ_flag
Br1 Hg1 Br2 120.76(7) . yes
Br1 Hg1 S4 118.03(10) . yes
Br1 Hg1 S7 125.66(10) . yes
Br2 Hg1 S4 84.87(9) . yes
Br2 Hg1 S7 110.77(10) . yes
S4 Hg1 S7 80.89(12) . yes
C2 S1 C12 103.5(8) 3_755 ?
C3 C2 S1 115.3(12) . ?
C2 C3 S4 110.6(13) . ?
C3 S4 C5 100.3(9) . ?
C3 S4 Hg1 120.7(6) . ?
C5 S4 Hg1 91.3(6) . ?
C6 C5 S4 114.7(12) . ?
C5 C6 S7 116.9(12) . ?
C8 S7 C6 100.0(8) . ?
C8 S7 Hg1 99.6(7) . ?
C6 S7 Hg1 103.9(6) . ?
C9 C8 S7 108.8(13) . ?
C8 C9 S10 112.4(14) . ?
C9 S10 C11 100.8(10) . ?
C12 C11 S10 115.1(12) . ?
C11 C12 S1 112.4(12) 3_755 ?

loop_
_geom_bond_atom_site_label_1
_geom_bond_atom_site_label_2
_geom_bond_distance
_geom_bond_site_symmetry_2
_geom_bond_publ_flag
Hg1 Br1 2.5113(18) . yes
Hg1 Br2 2.5877(19) . yes
Hg1 S4 2.835(4) . yes
Hg1 S7 2.581(4) . yes
S1 C2 1.779(19) . ?
S1 C12 1.807(18) 3_755 ?
C2 C3 1.52(3) . ?
C3 S4 1.808(18) . ?
S4 C5 1.83(2) . ?
C5 C6 1.48(2) . ?
C6 S7 1.820(16) . ?
S7 C8 1.817(18) . ?
C8 C9 1.54(3) . ?
C9 S10 1.81(2) . ?
S10 C11 1.825(18) . ?
C11 C12 1.51(2) . ?
C12 S1 1.807(18) 3_755 ?

loop_
_geom_torsion_atom_site_label_1
_geom_torsion_atom_site_label_2
_geom_torsion_atom_site_label_3
_geom_torsion_atom_site_label_4
_geom_torsion
_geom_torsion_site_symmetry_1
_geom_torsion_site_symmetry_3
_geom_torsion_site_symmetry_4
_geom_torsion_publ_flag
S1 C2 C3 S4 -53.8(15) . . . yes
C2 C3 S4 C5 -156.9(12) . . . yes
C3 S4 C5 C6 -62.4(15) . . . yes
S4 C5 C6 S7 -63.5(17) . . . yes
C5 C6 S7 C8 -79.2(15) . . . yes
C6 S7 C8 C9 -173.7(14) . . . yes
S7 C8 C9 S10 -60.5(16) . . . yes
C8 C9 S10 C11 126.3(14) . . . yes
C9 S10 C11 C12 -71.2(17) . . . yes
S10 C11 C12 S1 172.3(11) . . 3_755 yes
C11 C12 S1 C2 61.7(15) . 3_755 3_755 yes
C12 S1 C2 C3 -65.8(14) 3_755 . . yes
